data_2213973
loop_
_publ_author_name
'D. Chellappa'
'S. Chitralekha'
'D. Sakthilatha'
'S. Athimoolam'
'S. Natarajan'

_publ_section_title
;
 2-[(2-Ammonioethyl)aminocarbonyl]benzoate hemihydrate
;
_journal_coeditor_code SJ2313
_journal_issue 6
_journal_name_full 'Acta Crystallographica Section E'
_journal_page_first o2875
_journal_page_last o2876
_journal_paper_doi 10.1107/S1600536807021599
_journal_volume 63
_journal_year 2007
_chemical_formula_iupac 'C10 H12 N2 O3, 0.5H2 O'
_chemical_formula_moiety 'C10 H12 N2 O3, 0.5H2 O'
_chemical_formula_sum 'C10 H13 N2 O3.5'
_chemical_formula_weight 217.23
_chemical_name_systematic
;
2-(2-Ammonioethylaminocarbonyl)benzoate hemihydrate
;
_space_group_IT_number 29
_symmetry_cell_setting orthorhombic
_symmetry_space_group_name_Hall 'P 2c -2ac'
_symmetry_space_group_name_H-M 'P c a 21'
_atom_sites_solution_hydrogens geom
_atom_sites_solution_primary direct
_atom_sites_solution_secondary difmap
_audit_creation_method SHELXTL/PC
_cell_angle_alpha 90.00
_cell_angle_beta 90.00
_cell_angle_gamma 90.00
_cell_formula_units_Z 8
_cell_length_a 9.0609(9)
_cell_length_b 8.6714(12)
_cell_length_c 27.0214(19)
_cell_measurement_reflns_used 25
_cell_measurement_temperature 293(2)
_cell_measurement_theta_max 12.78
_cell_measurement_theta_min 10.34
_cell_volume 2123.1(4)
_computing_cell_refinement 'CAD-4 EXPRESS'
_computing_data_collection 'CAD-4 EXPRESS (Enraf--Nonius, 1994)'
_computing_data_reduction 'XCAD4 (Harms & Wocadlo, 1995)'
_computing_molecular_graphics
;
ORTEP-3 (Farrugia, 1997) and PLATON (Spek, 2003)
;
_computing_publication_material SHELXTL/PC
_computing_structure_refinement SHELXTL/PC
_computing_structure_solution 'SHELXTL/PC (Bruker, 2000)'
_diffrn_ambient_temperature 293(2)
_diffrn_measured_fraction_theta_full 0.999
_diffrn_measured_fraction_theta_max 0.999
_diffrn_measurement_device_type 'Nonius MACH3 sealed tube'
_diffrn_measurement_method \w-2\q
_diffrn_radiation_monochromator graphite
_diffrn_radiation_source 'fine-focus sealed tube'
_diffrn_radiation_type MoK\a
_diffrn_radiation_wavelength 0.71073
_diffrn_reflns_av_R_equivalents 0.0147
_diffrn_reflns_av_sigmaI/netI 0.0313
_diffrn_reflns_limit_h_max 0
_diffrn_reflns_limit_h_min -10
_diffrn_reflns_limit_k_max 0
_diffrn_reflns_limit_k_min -10
_diffrn_reflns_limit_l_max 32
_diffrn_reflns_limit_l_min -1
_diffrn_reflns_number 1986
_diffrn_reflns_theta_full 25.0
_diffrn_reflns_theta_max 24.94
_diffrn_reflns_theta_min 2.35
_diffrn_standards_decay_% 0
_diffrn_standards_interval_time 60
_diffrn_standards_number 3
_exptl_absorpt_coefficient_mu 0.104
_exptl_absorpt_correction_T_max 0.9982
_exptl_absorpt_correction_T_min 0.9831
_exptl_absorpt_correction_type psi-scan
_exptl_absorpt_process_details '(North <i>et al.</i>,  1968)'
_exptl_crystal_colour colourless
_exptl_crystal_density_diffrn 1.359
_exptl_crystal_density_method 'not measured'
_exptl_crystal_description block
_exptl_crystal_F_000 920
_exptl_crystal_size_max 0.23
_exptl_crystal_size_mid 0.19
_exptl_crystal_size_min 0.15
_refine_diff_density_max 0.277
_refine_diff_density_min -0.224
_refine_ls_extinction_method none
_refine_ls_goodness_of_fit_ref 1.154
_refine_ls_hydrogen_treatment mixed
_refine_ls_matrix_type full
_refine_ls_number_parameters 288
_refine_ls_number_reflns 1905
_refine_ls_number_restraints 4
_refine_ls_restrained_S_all 1.153
_refine_ls_R_factor_all 0.0788
_refine_ls_R_factor_gt 0.0503
_refine_ls_shift/su_max 0.000
_refine_ls_shift/su_mean 0.000
_refine_ls_structure_factor_coef Fsqd
_refine_ls_weighting_details 'calc w=1/[\s^2^(Fo^2^)+(0.064P)^2^+1.9315P] where P=(Fo^2^+2Fc^2^)/3'
_refine_ls_weighting_scheme calc
_refine_ls_wR_factor_gt 0.1347
_refine_ls_wR_factor_ref 0.1525
_reflns_number_gt 1430
_reflns_number_total 1905
_reflns_threshold_expression I>2\s(I)
_cod_data_source_file sj2313.cif
_cod_data_source_block I
_cod_database_code 2213973
_cod_database_fobs_code 2213973

loop_
_symmetry_equiv_pos_as_xyz
'x, y, z'
'-x, -y, z+1/2'
'-x+1/2, y, z+1/2'
'x+1/2, -y, z'

loop_
_atom_site_type_symbol
_atom_site_label
_atom_site_fract_x
_atom_site_fract_y
_atom_site_fract_z
_atom_site_U_iso_or_equiv
_atom_site_adp_type
_atom_site_calc_flag
_atom_site_refinement_flags
_atom_site_occupancy
C C11 0.0958(7) 0.8470(7) 0.4129(3) 0.0314(16) Uani d . 1
C C111 0.1390(7) 0.8364(8) 0.4668(3) 0.0369(16) Uani d . 1
O O11 0.1460(6) 0.7046(6) 0.48551(18) 0.0524(13) Uani d . 1
O O12 0.1588(8) 0.9593(6) 0.4879(2) 0.074(2) Uani d . 1
C C12 0.0061(8) 0.9674(7) 0.3967(3) 0.0384(16) Uani d . 1
H H12 -0.0214 1.0451 0.4185 0.046 Uiso calc R 1
C C13 -0.0423(9) 0.9717(9) 0.3481(3) 0.0472(19) Uani d . 1
H H13 -0.1049 1.0504 0.3378 0.057 Uiso calc R 1
C C14 0.0006(8) 0.8629(9) 0.3157(3) 0.0472(19) Uani d . 1
H H14 -0.0314 0.8677 0.2831 0.057 Uiso calc R 1
C C15 0.0909(8) 0.7453(8) 0.3305(3) 0.0394(17) Uani d . 1
H H15 0.1204 0.6716 0.3075 0.047 Uiso calc R 1
C C16 0.1391(7) 0.7337(7) 0.3788(2) 0.0285(14) Uani d . 1
C C17 0.2387(8) 0.6051(7) 0.3933(3) 0.0327(15) Uani d . 1
O O17 0.3729(5) 0.6252(5) 0.3991(2) 0.0405(12) Uani d . 1
N N11 0.1742(6) 0.4662(6) 0.3996(2) 0.0338(13) Uani d . 1
H H11 0.0817 0.4580 0.3930 0.041 Uiso calc R 1
C C18 0.2517(8) 0.3301(7) 0.4167(3) 0.0396(17) Uani d . 1
H H18A 0.3518 0.3322 0.4040 0.048 Uiso calc R 1
H H18B 0.2034 0.2393 0.4034 0.048 Uiso calc R 1
C C19 0.2568(9) 0.3176(8) 0.4715(3) 0.0502(19) Uani d . 1
H H19A 0.1567 0.3202 0.4842 0.060 Uiso calc R 1
H H19B 0.2990 0.2186 0.4803 0.060 Uiso calc R 1
N N12 0.3421(7) 0.4391(7) 0.4955(2) 0.0555(16) Uani d . 1
H H12A 0.3406 0.4250 0.5282 0.083 Uiso calc R 1
H H12B 0.3028 0.5305 0.4883 0.083 Uiso calc R 1
H H12C 0.4349 0.4360 0.4848 0.083 Uiso calc R 1
C C21 0.9036(7) 0.6445(7) 0.6746(3) 0.0307(15) Uani d . 1
C C211 0.8532(7) 0.6411(8) 0.6216(3) 0.0374(17) Uani d . 1
O O22 0.8559(7) 0.5169(6) 0.5986(2) 0.0663(17) Uani d . 1
O O21 0.8076(6) 0.7632(5) 0.60255(17) 0.0516(14) Uani d . 1
C C22 0.9971(7) 0.5287(7) 0.6914(3) 0.0384(16) Uani d . 1
H H22 1.0258 0.4504 0.6700 0.046 Uiso calc R 1
C C23 1.0483(8) 0.5286(8) 0.7402(3) 0.0457(19) Uani d . 1
H H23 1.1119 0.4512 0.7509 0.055 Uiso calc R 1
C C24 1.0048(8) 0.6429(9) 0.7725(3) 0.049(2) Uani d . 1
H H24 1.0389 0.6422 0.8049 0.059 Uiso calc R 1
C C25 0.9078(8) 0.7622(8) 0.7564(2) 0.0372(17) Uani d . 1
H H25 0.8767 0.8385 0.7782 0.045 Uiso calc R 1
C C26 0.8603(7) 0.7620(7) 0.7069(2) 0.0289(15) Uani d . 1
C C27 0.7617(7) 0.8920(6) 0.6915(2) 0.0266(13) Uani d . 1
O O27 0.6264(5) 0.8757(5) 0.6901(2) 0.0443(12) Uani d . 1
C C28 0.7510(8) 1.1631(7) 0.6643(3) 0.0399(17) Uani d . 1
H H28A 0.8188 1.2496 0.6643 0.048 Uiso calc R 1
H H28B 0.6719 1.1865 0.6873 0.048 Uiso calc R 1
N N21 0.8299(5) 1.0244(6) 0.68173(19) 0.0309(13) Uani d . 1
H H21 0.9239 1.0294 0.6858 0.037 Uiso calc R 1
C C29 0.6868(8) 1.1457(9) 0.6131(3) 0.053(2) Uani d . 1
H H29A 0.5994 1.0814 0.6150 0.064 Uiso calc R 1
H H29B 0.6567 1.2463 0.6012 0.064 Uiso calc R 1
N N22 0.7921(6) 1.0761(6) 0.5768(2) 0.0480(14) Uani d . 1
H H22A 0.8650 1.1423 0.5708 0.072 Uiso calc R 1
H H22B 0.7447 1.0552 0.5488 0.072 Uiso calc R 1
H H22C 0.8292 0.9894 0.5893 0.072 Uiso calc R 1
O O1W 0.5242(6) 0.7194(6) 0.5655(2) 0.0600(14) Uani d D 1
H H1W 0.600(11) 0.751(12) 0.587(4) 0.15(5) Uiso d D 1
H H2W 0.485(9) 0.625(7) 0.574(4) 0.10(3) Uiso d D 1

loop_
_atom_site_aniso_label
_atom_site_aniso_U_11
_atom_site_aniso_U_22
_atom_site_aniso_U_33
_atom_site_aniso_U_12
_atom_site_aniso_U_13
_atom_site_aniso_U_23
C11 0.025(3) 0.034(4) 0.035(4) -0.003(3) 0.005(3) 0.008(3)
C111 0.041(4) 0.036(4) 0.034(4) 0.005(3) -0.009(3) -0.001(3)
O11 0.073(3) 0.047(3) 0.037(3) 0.014(3) -0.007(2) 0.003(2)
O12 0.117(6) 0.048(3) 0.057(4) -0.008(3) -0.032(4) -0.012(3)
C12 0.041(4) 0.033(4) 0.041(4) 0.001(3) -0.004(4) 0.008(3)
C13 0.051(4) 0.038(4) 0.052(4) 0.001(4) -0.016(4) 0.018(4)
C14 0.045(4) 0.057(5) 0.039(5) -0.002(4) -0.016(4) 0.016(4)
C15 0.039(4) 0.038(4) 0.041(4) -0.006(3) 0.001(3) -0.006(3)
C16 0.025(3) 0.030(3) 0.031(4) -0.007(3) 0.003(3) 0.001(3)
C17 0.031(4) 0.035(3) 0.032(3) 0.002(3) -0.001(3) -0.008(3)
O17 0.020(2) 0.045(3) 0.057(3) -0.003(2) -0.001(2) 0.007(3)
N11 0.021(3) 0.033(3) 0.048(3) -0.002(2) 0.000(3) -0.001(3)
C18 0.036(3) 0.029(3) 0.054(5) 0.002(3) -0.005(3) 0.003(3)
C19 0.054(4) 0.042(4) 0.055(5) 0.012(3) 0.003(4) 0.012(3)
N12 0.062(4) 0.046(3) 0.058(4) 0.008(3) -0.007(3) 0.010(3)
C21 0.030(3) 0.026(3) 0.036(4) -0.006(3) -0.007(3) -0.003(3)
C211 0.030(3) 0.041(4) 0.041(4) 0.004(3) -0.001(3) -0.001(3)
O22 0.092(4) 0.052(3) 0.056(3) 0.023(3) -0.021(3) -0.022(3)
O21 0.073(3) 0.044(3) 0.038(3) 0.010(2) -0.014(3) 0.002(2)
C22 0.033(3) 0.027(3) 0.056(5) 0.001(3) 0.000(4) -0.002(3)
C23 0.040(4) 0.041(4) 0.057(5) 0.011(3) 0.000(4) 0.016(4)
C24 0.057(5) 0.052(5) 0.037(5) 0.000(4) -0.007(4) 0.012(3)
C25 0.041(4) 0.042(4) 0.029(4) 0.009(3) -0.009(3) 0.006(3)
C26 0.022(3) 0.033(3) 0.032(4) -0.002(3) -0.001(3) 0.004(3)
C27 0.021(3) 0.033(3) 0.026(3) -0.002(3) 0.002(3) 0.004(3)
O27 0.024(2) 0.044(3) 0.065(3) -0.001(2) 0.000(2) 0.005(3)
C28 0.033(3) 0.029(3) 0.058(5) 0.004(3) 0.009(3) 0.001(3)
N21 0.024(3) 0.028(3) 0.041(3) -0.001(2) -0.006(2) 0.003(2)
C29 0.037(4) 0.058(5) 0.065(5) 0.009(4) -0.007(4) 0.021(4)
N22 0.050(3) 0.044(3) 0.050(3) -0.003(3) -0.011(3) 0.011(3)
O1W 0.046(3) 0.061(3) 0.073(4) -0.001(3) -0.003(3) 0.014(3)

loop_
_atom_type_symbol
_atom_type_description
_atom_type_scat_dispersion_real
_atom_type_scat_dispersion_imag
_atom_type_scat_source
C C 0.0033 0.0016 'International Tables Vol C Tables 4.2.6.8 and 6.1.1.4'
H H 0.0000 0.0000 'International Tables Vol C Tables 4.2.6.8 and 6.1.1.4'
N N 0.0061 0.0033 'International Tables Vol C Tables 4.2.6.8 and 6.1.1.4'
O O 0.0106 0.0060 'International Tables Vol C Tables 4.2.6.8 and 6.1.1.4'

loop_
_geom_angle_atom_site_label_1
_geom_angle_atom_site_label_2
_geom_angle_atom_site_label_3
_geom_angle
C12 C11 C16 118.7(6)
C12 C11 C111 119.9(6)
C16 C11 C111 121.3(6)
O12 C111 O11 126.9(7)
O12 C111 C11 115.8(6)
O11 C111 C11 117.2(6)
C13 C12 C11 120.2(7)
C13 C12 H12 119.9
C11 C12 H12 119.9
C14 C13 C12 120.5(7)
C14 C13 H13 119.8
C12 C13 H13 119.8
C13 C14 C15 120.4(7)
C13 C14 H14 119.8
C15 C14 H14 119.8
C14 C15 C16 121.3(7)
C14 C15 H15 119.3
C16 C15 H15 119.3
C15 C16 C11 118.8(6)
C15 C16 C17 119.7(6)
C11 C16 C17 121.4(6)
O17 C17 N11 122.3(6)
O17 C17 C16 121.6(6)
N11 C17 C16 116.1(6)
C17 N11 C18 123.9(5)
C17 N11 H11 118.0
C18 N11 H11 118.0
N11 C18 C19 113.2(6)
N11 C18 H18A 108.9
C19 C18 H18A 108.9
N11 C18 H18B 108.9
C19 C18 H18B 108.9
H18A C18 H18B 107.8
N12 C19 C18 114.0(7)
N12 C19 H19A 108.7
C18 C19 H19A 108.7
N12 C19 H19B 108.7
C18 C19 H19B 108.7
H19A C19 H19B 107.6
C19 N12 H12A 109.5
C19 N12 H12B 109.5
H12A N12 H12B 109.5
C19 N12 H12C 109.5
H12A N12 H12C 109.5
H12B N12 H12C 109.5
C22 C21 C26 119.6(6)
C22 C21 C211 118.8(6)
C26 C21 C211 121.6(6)
O22 C211 O21 122.2(7)
O22 C211 C21 119.2(6)
O21 C211 C21 118.5(6)
C21 C22 C23 120.7(6)
C21 C22 H22 119.6
C23 C22 H22 119.6
C24 C23 C22 120.1(6)
C24 C23 H23 120.0
C22 C23 H23 120.0
C23 C24 C25 120.4(7)
C23 C24 H24 119.8
C25 C24 H24 119.8
C26 C25 C24 118.5(7)
C26 C25 H25 120.7
C24 C25 H25 120.7
C21 C26 C25 120.6(6)
C21 C26 C27 122.9(6)
C25 C26 C27 116.5(6)
O27 C27 N21 123.6(6)
O27 C27 C26 121.0(5)
N21 C27 C26 115.3(5)
N21 C28 C29 113.5(6)
N21 C28 H28A 108.9
C29 C28 H28A 108.9
N21 C28 H28B 108.9
C29 C28 H28B 108.9
H28A C28 H28B 107.7
C27 N21 C28 122.8(5)
C27 N21 H21 118.6
C28 N21 H21 118.6
N22 C29 C28 113.3(5)
N22 C29 H29A 108.9
C28 C29 H29A 108.9
N22 C29 H29B 108.9
C28 C29 H29B 108.9
H29A C29 H29B 107.7
C29 N22 H22A 109.5
C29 N22 H22B 109.5
H22A N22 H22B 109.5
C29 N22 H22C 109.5
H22A N22 H22C 109.5
H22B N22 H22C 109.5
H1W O1W H2W 112(7)

loop_
_geom_bond_atom_site_label_1
_geom_bond_atom_site_label_2
_geom_bond_distance
C11 C12 1.394(9)
C11 C16 1.403(9)
C11 C111 1.512(10)
C111 O12 1.222(8)
C111 O11 1.252(8)
C12 C13 1.383(10)
C12 H12 0.9300
C13 C14 1.344(11)
C13 H13 0.9300
C14 C15 1.368(10)
C14 H14 0.9300
C15 C16 1.379(9)
C15 H15 0.9300
C16 C17 1.487(9)
C17 O17 1.239(8)
C17 N11 1.349(8)
N11 C18 1.449(8)
N11 H11 0.8600
C18 C19 1.486(10)
C18 H18A 0.9700
C18 H18B 0.9700
C19 N12 1.459(9)
C19 H19A 0.9700
C19 H19B 0.9700
N12 H12A 0.8900
N12 H12B 0.8900
N12 H12C 0.8900
C21 C22 1.390(9)
C21 C26 1.397(8)
C21 C211 1.503(10)
C211 O22 1.245(8)
C211 O21 1.249(8)
C22 C23 1.398(11)
C22 H22 0.9300
C23 C24 1.378(11)
C23 H23 0.9300
C24 C25 1.425(10)
C24 H24 0.9300
C25 C26 1.406(8)
C25 H25 0.9300
C26 C27 1.497(8)
C27 O27 1.235(7)
C27 N21 1.330(7)
C28 N21 1.476(8)
C28 C29 1.507(12)
C28 H28A 0.9700
C28 H28B 0.9700
N21 H21 0.8600
C29 N22 1.495(9)
C29 H29A 0.9700
C29 H29B 0.9700
N22 H22A 0.8900
N22 H22B 0.8900
N22 H22C 0.8900
O1W H1W 0.94(5)
O1W H2W 0.92(5)

loop_
_geom_hbond_atom_site_label_D
_geom_hbond_atom_site_label_H
_geom_hbond_atom_site_label_A
_geom_hbond_site_symmetry_A
_geom_hbond_distance_DH
_geom_hbond_distance_HA
_geom_hbond_distance_DA
_geom_hbond_angle_DHA
N11 H11 O17 4_465 0.86 2.03 2.843(7) 157.0
N12 H12A O21 4_465 0.89 2.61 3.397(8) 148.4
N12 H12B O11 . 0.89 2.07 2.920(7) 158.4
N12 H12C O11 4_565 0.89 2.27 3.035(8) 144.1
N21 H21 O27 4_575 0.86 2.01 2.831(7) 158.5
N22 H22A O1W 4_575 0.89 1.88 2.768(7) 173.7
N22 H22B O12 4_575 0.89 1.82 2.706(8) 171.2
N22 H22C O21 . 0.89 2.00 2.804(7) 149.0
O1W H1W O21 . 0.94(5) 1.93(8) 2.782(7) 149(12)
O1W H2W O22 4_465 0.92(5) 1.82(5) 2.706(7) 160(9)

loop_
_geom_torsion_atom_site_label_1
_geom_torsion_atom_site_label_2
_geom_torsion_atom_site_label_3
_geom_torsion_atom_site_label_4
_geom_torsion
C12 C11 C111 O12 -35.1(9)
C16 C11 C111 O12 147.7(7)
C12 C11 C111 O11 142.7(7)
C16 C11 C111 O11 -34.6(9)
C16 C11 C12 C13 1.9(10)
C111 C11 C12 C13 -175.5(6)
C11 C12 C13 C14 -2.2(11)
C12 C13 C14 C15 1.0(11)
C13 C14 C15 C16 0.7(11)
C14 C15 C16 C11 -1.0(10)
C14 C15 C16 C17 -179.3(6)
C12 C11 C16 C15 -0.3(9)
C111 C11 C16 C15 177.0(6)
C12 C11 C16 C17 177.9(6)
C111 C11 C16 C17 -4.8(9)
C15 C16 C17 O17 102.6(8)
C11 C16 C17 O17 -75.6(8)
C15 C16 C17 N11 -77.3(8)
C11 C16 C17 N11 104.5(7)
O17 C17 N11 C18 4.2(11)
C16 C17 N11 C18 -175.9(6)
C17 N11 C18 C19 86.8(9)
N11 C18 C19 N12 -65.4(8)
C22 C21 C211 O22 22.1(9)
C26 C21 C211 O22 -158.8(6)
C22 C21 C211 O21 -159.2(6)
C26 C21 C211 O21 19.9(10)
C26 C21 C22 C23 -0.1(10)
C211 C21 C22 C23 179.1(6)
C21 C22 C23 C24 0.9(11)
C22 C23 C24 C25 -0.2(11)
C23 C24 C25 C26 -1.2(11)
C22 C21 C26 C25 -1.4(9)
C211 C21 C26 C25 179.5(6)
C22 C21 C26 C27 179.1(6)
C211 C21 C26 C27 0.0(9)
C24 C25 C26 C21 2.0(10)
C24 C25 C26 C27 -178.4(6)
C21 C26 C27 O27 81.8(9)
C25 C26 C27 O27 -97.7(8)
C21 C26 C27 N21 -100.9(7)
C25 C26 C27 N21 79.6(7)
O27 C27 N21 C28 -5.1(11)
C26 C27 N21 C28 177.7(6)
C29 C28 N21 C27 -67.1(9)
N21 C28 C29 N22 -46.0(8)

loop_
_cod_related_entry_id
_cod_related_entry_database
_cod_related_entry_code
1 ChemSpider 30655255
